data_7235101
loop_
_publ_author_name
'Tumanova, Natalia'
'Tumanov, Nikolay'
'Fischer, Franziska'
'Morelle, Fabrice'
'Ban, Voraksmy'
'Robeyns, Koen'
'Filinchuk, Yaroslav'
'Wouters, Johan'
'Emmerling, Franziska'
'Leyssens, Tom'

_publ_section_title
;
 Exploring polymorphism and stoichiometric diversity in naproxen/proline
 cocrystals
;
_journal_issue 45
_journal_name_full CrystEngComm
_journal_page_first 7308
_journal_paper_doi 10.1039/C8CE01338A
_journal_volume 20
_journal_year 2018
_chemical_absolute_configuration rm
_chemical_formula_moiety '2(C14 H14 O3), 2(C5 H9 N O2)'
_chemical_formula_sum 'C38 H46 N2 O10'
_chemical_formula_weight 690.76
_chemical_melting_point 432(1)
_chemical_name_common
;
RS-naproxen D-proline 1:1 cocrystal, polymorph II
;
_chemical_name_systematic
'(2R)-2-(6-methoxynaphthalen-2-yl)propanoic acid (2S)-2-(6-methoxynaphthalen-2-yl)propanoic acid bis((2R)-pyrrolidin-1-ium-2-carboxylate), polymorph II'
_space_group_IT_number 19
_space_group_name_Hall 'P 2ac 2ab'
_space_group_name_H-M_alt 'P 21 21 21'
_symmetry_cell_setting orthorhombic
_symmetry_space_group_name_Hall 'P 2ac 2ab'
_symmetry_space_group_name_H-M 'P 21 21 21'
_audit_update_record
;
2018-08-08 deposited with the CCDC.
2018-10-15 downloaded from the CCDC.
;
_cell_angle_alpha 90
_cell_angle_beta 90
_cell_angle_gamma 90
_cell_formula_units_Z 4
_cell_length_a 12.5901(6)
_cell_length_b 5.7587(3)
_cell_length_c 51.425(3)
_cell_measurement_temperature 295
_cell_volume 3728.4(3)
_computing_structure_refinement 'TOPAS V5'
_computing_structure_solution FOX
_diffrn_ambient_temperature 295
_diffrn_detector 'solid-state silicon microstrip detector'
_diffrn_detector_type 'Mythen II'
_diffrn_measurement_device_type 'Mythen II'
_diffrn_radiation_type synchrotron
_diffrn_radiation_wavelength 1.0007
_diffrn_source synchrotron
_exptl_absorpt_correction_type none
_exptl_crystal_colour colourless
_exptl_crystal_density_diffrn 1.231
_exptl_crystal_description powder
_pd_char_colour colourless
_pd_instr_location
; 
X04SA beamline, Swiss Light Source (SLS), Villigen, Switzerland
;
_pd_meas_2theta_range_inc 0.0036
_pd_meas_2theta_range_max 34.99920
_pd_meas_2theta_range_min 1.800
_pd_meas_number_of_points 9223
_pd_meas_scan_method step
_pd_proc_2theta_range_inc 0.0036
_pd_proc_2theta_range_max 34.99920
_pd_proc_2theta_range_min 1.800
_pd_proc_ls_prof_R_factor 5.720
_pd_proc_ls_prof_wR_expected 0.170
_pd_proc_ls_prof_wR_factor 6.275
_pd_proc_wavelength 1.0007
_pd_spec_mounting 'Thin-wall 0.5 mm glass capillary'
_pd_spec_mount_mode transmission
_pd_spec_shape cylinder
_pd_spec_size_axial 4
_pd_spec_size_equat 0.5
_pd_spec_size_thick 0.5
_refine_ls_goodness_of_fit_all 36.98
_refine_ls_R_I_factor 12.489
_refine_ls_shift/su_max 0.001
_cod_data_source_file c8ce01338a2.cif
_cod_data_source_block RS-nprx-D-pro-pol-II
_cod_database_code 7235101

loop_
_symmetry_equiv_pos_as_xyz
'x, y, z '
'-x+1/2, -y, z+1/2 '
'-x, y+1/2, -z+1/2 '
'x+1/2, -y+1/2, -z '

loop_
_atom_site_label
_atom_site_type_symbol
_atom_site_symmetry_multiplicity
_atom_site_fract_x
_atom_site_fract_y
_atom_site_fract_z
_atom_site_occupancy
_atom_site_B_iso_or_equiv
C1a C 4 0.7620(11) -0.144(3) 0.9449(3) 1 7.76136
O2a O 4 0.7066(11) -0.153(3) 0.9240(3) 1 7.76136
O3a O 4 0.8257(11) -0.294(3) 0.9529(3) 1 7.76136
N4a N 4 0.6949(11) 0.265(3) 0.9462(3) 1 7.76136
H5a H 4 0.7094(11) 0.243(3) 0.9295(3) 1 9.313632
H6a H 4 0.7186(11) 0.405(3) 0.9505(3) 1 9.313632
C7a C 4 0.7487(11) 0.074(3) 0.9620(3) 1 7.76136
H8a H 4 0.8187(11) 0.123(3) 0.9682(3) 1 9.313632
C9a C 4 0.6735(11) 0.034(3) 0.9848(3) 1 7.76136
H10a H 4 0.6830(11) -0.119(3) 0.9924(3) 1 9.313632
H11a H 4 0.6832(11) 0.151(3) 0.9981(3) 1 9.313632
C12a C 4 0.5649(11) 0.050(3) 0.9713(3) 1 7.76136
H13a H 4 0.5445(11) -0.097(3) 0.9636(3) 1 9.313632
H14a H 4 0.5107(11) 0.097(3) 0.9837(3) 1 9.313632
C15a C 4 0.5787(11) 0.240(3) 0.9503(3) 1 7.76136
H16a H 4 0.5438(11) 0.195(3) 0.9343(3) 1 9.313632
H17a H 4 0.5500(11) 0.386(3) 0.9565(3) 1 9.313632
C1 C 4 0.3413(12) 0.530(4) 0.4601(2) 1 11.95527
O2 O 4 0.2474(12) 0.615(4) 0.4615(2) 1 11.95527
O3 O 4 0.4264(12) 0.641(4) 0.4593(2) 1 11.95527
N4 N 4 0.2578(12) 0.157(4) 0.4743(2) 1 11.95527
H5 H 4 0.2733(12) 0.009(4) 0.4778(2) 1 14.34632
H6 H 4 0.2464(12) 0.228(4) 0.4894(2) 1 14.34632
C7 C 4 0.3502(12) 0.264(4) 0.4594(2) 1 11.95527
H8 H 4 0.4186(12) 0.213(4) 0.4665(2) 1 14.34632
C9 C 4 0.3280(12) 0.160(4) 0.4316(2) 1 11.95527
H10 H 4 0.3624(12) 0.011(4) 0.4298(2) 1 14.34632
H11 H 4 0.3583(12) 0.262(4) 0.4185(2) 1 14.34632
C12 C 4 0.2072(12) 0.134(4) 0.4289(2) 1 11.95527
H13 H 4 0.1898(12) -0.018(4) 0.4220(2) 1 14.34632
H14 H 4 0.1782(12) 0.254(4) 0.4178(2) 1 14.34632
C15 C 4 0.1639(12) 0.164(4) 0.4569(2) 1 11.95527
H16 H 4 0.1143(12) 0.041(4) 0.4612(2) 1 14.34632
H17 H 4 0.1283(12) 0.312(4) 0.4589(2) 1 14.34632
O1c O 4 0.8498(8) 0.877(2) 0.2691(2) 1 2.7926
O2c O 4 0.5212(8) 0.578(2) 0.4023(2) 1 2.7926
O3c O 4 0.4697(8) 0.936(2) 0.4081(2) 1 2.7926
C4c C 4 0.6236(8) 0.666(2) 0.3226(2) 1 2.7926
C5c C 4 0.5533(8) 0.604(2) 0.3429(2) 1 2.7926
C6c C 4 0.7104(8) 0.521(2) 0.3167(2) 1 2.7926
C7c C 4 0.6112(8) 0.868(2) 0.3100(2) 1 2.7926
C8c C 4 0.4724(8) 0.749(2) 0.3495(2) 1 2.7926
C9c C 4 0.7839(8) 0.591(2) 0.2990(2) 1 2.7926
C10c C 4 0.6879(8) 0.940(2) 0.2911(2) 1 2.7926
C11c C 4 0.5263(8) 1.015(2) 0.3164(2) 1 2.7926
C12c C 4 0.4573(8) 0.955(2) 0.3359(2) 1 2.7926
C13c C 4 0.4009(8) 0.690(2) 0.3725(2) 1 2.7926
C14c C 4 0.7751(8) 0.805(2) 0.2863(2) 1 2.7926
C15c C 4 0.4668(8) 0.740(2) 0.3955(2) 1 2.7926
C16c C 4 0.3067(8) 0.869(2) 0.3757(2) 1 2.7926
C17c C 4 0.8791(8) 1.122(2) 0.2683(2) 1 2.7926
H18c H 4 0.5604(8) 0.462(2) 0.3512(2) 1 3.35112
H19c H 4 0.7160(8) 0.375(2) 0.3243(2) 1 3.35112
H20c H 4 0.8447(8) 0.501(2) 0.2969(2) 1 3.35112
H21c H 4 0.6835(8) 1.088(2) 0.2840(2) 1 3.35112
H22c H 4 0.5151(8) 1.151(2) 0.3070(2) 1 3.35112
H23c H 4 0.4014(8) 1.053(2) 0.3403(2) 1 3.35112
H24c H 4 0.3729(8) 0.532(2) 0.3709(2) 1 3.35112
H25c H 4 0.2569(8) 0.849(2) 0.3617(2) 1 3.35112
H26c H 4 0.2717(8) 0.843(2) 0.3920(2) 1 3.35112
H27c H 4 0.3343(8) 1.024(2) 0.3752(2) 1 3.35112
H28c H 4 0.4625(8) 0.919(2) 0.4238(2) 1 3.35112
H29c H 4 0.8285(8) 1.206(2) 0.2580(2) 1 3.35112
H30c H 4 0.8809(8) 1.183(2) 0.2857(2) 1 3.35112
H31c H 4 0.9485(8) 1.138(2) 0.2608(2) 1 3.35112
C1b C 4 0.1002(9) -0.335(2) 0.7581(2) 1 8.13096
O2b O 4 0.1111(9) -0.280(2) 0.7858(2) 1 8.13096
C3b C 4 0.1999(9) -0.169(2) 0.7941(2) 1 8.13096
C4b C 4 0.2457(9) 0.010(2) 0.7796(2) 1 8.13096
C5b C 4 0.3332(9) 0.125(2) 0.7882(2) 1 8.13096
C6b C 4 0.3793(9) 0.064(2) 0.8122(2) 1 8.13096
C7b C 4 0.4634(9) 0.199(2) 0.8224(2) 1 8.13096
C8b C 4 0.5044(9) 0.147(2) 0.8462(2) 1 8.13096
C9b C 4 0.4657(9) -0.041(2) 0.8601(2) 1 8.13096
C10b C 4 0.3832(9) -0.170(2) 0.8503(2) 1 8.13096
C11b C 4 0.3392(9) -0.113(2) 0.8260(2) 1 8.13096
C12b C 4 0.2479(9) -0.236(2) 0.8167(2) 1 8.13096
C13b C 4 0.5903(9) 0.301(2) 0.8579(2) 1 8.13096
C14b C 4 0.5888(9) 0.555(2) 0.8463(2) 1 8.13096
C15b C 4 0.5638(9) 0.310(2) 0.8858(2) 1 8.13096
O16b O 4 0.5905(9) 0.504(2) 0.8969(2) 1 8.13096
O17b O 4 0.5218(9) 0.159(2) 0.8980(2) 1 8.13096
H18b H 4 0.2113(9) 0.060(2) 0.7645(2) 1 9.757152
H19b H 4 0.3643(9) 0.239(2) 0.7779(2) 1 9.757152
H20b H 4 0.4924(9) 0.319(2) 0.8126(2) 1 9.757152
H21b H 4 0.4945(9) -0.077(2) 0.8762(2) 1 9.757152
H22b H 4 0.3584(9) -0.298(2) 0.8595(2) 1 9.757152
H23b H 4 0.2172(9) -0.351(2) 0.8269(2) 1 9.757152
H24b H 4 0.6606(9) 0.231(2) 0.8557(2) 1 9.757152
H25b H 4 0.0619(9) -0.213(2) 0.7496(2) 1 9.757152
H26b H 4 0.0621(9) -0.478(2) 0.7562(2) 1 9.757152
H27b H 4 0.1693(9) -0.350(2) 0.7505(2) 1 9.757152
H28b H 4 0.5438(9) 0.652(2) 0.8567(2) 1 9.757152
H29b H 4 0.5623(9) 0.550(2) 0.8288(2) 1 9.757152
H30b H 4 0.6596(9) 0.617(2) 0.8462(2) 1 9.757152
H31b H 4 0.6209(9) 0.485(2) 0.9109(2) 1 9.757152
